data_7706484
loop_
_publ_author_name
'Vassilyeva, Olga Yu'
'Buvaylo, Elena A.'
'Kokozay, Vladimir N.'
'Skelton, Brian W.'
'Sobolev, Alexandre N.'
'Bie\'nko, Alina'
'Ozarowski, Andrew'

_publ_section_title
;
 Ferro- <i>vs.</i> antiferromagnetic exchange between two Ni(II) ions in a
 series of Schiff base heterometallic complexes: what makes the
 difference?
;
_journal_issue 8
_journal_name_full 'Dalton transactions (Cambridge, England : 2003)'
_journal_page_first 2841
_journal_page_last 2853
_journal_paper_doi 10.1039/d0dt03957h
_journal_volume 50
_journal_year 2021
_chemical_formula_moiety 'C38 H46 Cl2 N4 Ni2 O10 Zn2'
_chemical_formula_sum 'C38 H46 Cl2 N4 Ni2 O10 Zn2'
_chemical_formula_weight 1037.85
_space_group_crystal_system monoclinic
_space_group_IT_number 15
_space_group_name_Hall '-C 2yc'
_space_group_name_H-M_alt 'C 1 2/c 1'
_atom_sites_solution_hydrogens geom
_audit_creation_method SHELXL-2017/1
_audit_update_record
;
2019-02-21 deposited with the CCDC.	2021-01-21 downloaded from the CCDC.
;
_cell_angle_alpha 90
_cell_angle_beta 91.555(2)
_cell_angle_gamma 90
_cell_formula_units_Z 4
_cell_length_a 19.6732(5)
_cell_length_b 10.9932(2)
_cell_length_c 20.6092(3)
_cell_measurement_reflns_used 6996
_cell_measurement_temperature 100(2)
_cell_measurement_theta_max 67.116
_cell_measurement_theta_min 4.278
_cell_volume 4455.54(15)
_computing_cell_refinement 'CrysAlisPro 1.171.38.46 (Rigaku OD, 2015)'
_computing_data_collection 'CrysAlisPro 1.171.38.46 (Rigaku OD, 2015)'
_computing_data_reduction 'CrysAlisPro 1.171.38.46 (Rigaku OD, 2015)'
_computing_publication_material 'SHELXL-2017/1 (Sheldrick, 2017)'
_computing_structure_refinement 'SHELXL-2017/1 (Sheldrick, 2017)'
_computing_structure_solution 'SHELXT-2015/1 (Sheldrick, 2015)'
_diffrn_ambient_temperature 100(2)
_diffrn_detector_area_resol_mean 10.4738
_diffrn_measured_fraction_theta_full 0.996
_diffrn_measured_fraction_theta_max 0.996
_diffrn_measurement_device_type 'Oxford Diffraction Gemini-R Ultra, Ruby CCD'
_diffrn_measurement_method '\w scans'
_diffrn_orient_matrix_type 'CrysAlisPro convention (1999,Acta A55,543-557)'
_diffrn_orient_matrix_UB_11 0.0775342
_diffrn_orient_matrix_UB_12 -0.0184563
_diffrn_orient_matrix_UB_13 0.0069374
_diffrn_orient_matrix_UB_21 0.0014922
_diffrn_orient_matrix_UB_22 0.0780210
_diffrn_orient_matrix_UB_23 0.0620884
_diffrn_orient_matrix_UB_31 -0.0114210
_diffrn_orient_matrix_UB_32 -0.1148351
_diffrn_orient_matrix_UB_33 0.0410996
_diffrn_radiation_monochromator mirror
_diffrn_radiation_source 'Enhance Ultra (Cu) X-ray Source'
_diffrn_radiation_type CuK\a
_diffrn_radiation_wavelength 1.54178
_diffrn_reflns_av_R_equivalents 0.0385
_diffrn_reflns_av_unetI/netI 0.0261
_diffrn_reflns_Laue_measured_fraction_full 0.996
_diffrn_reflns_Laue_measured_fraction_max 0.996
_diffrn_reflns_limit_h_max 23
_diffrn_reflns_limit_h_min -23
_diffrn_reflns_limit_k_max 11
_diffrn_reflns_limit_k_min -13
_diffrn_reflns_limit_l_max 24
_diffrn_reflns_limit_l_min -24
_diffrn_reflns_number 20435
_diffrn_reflns_point_group_measured_fraction_full 0.996
_diffrn_reflns_point_group_measured_fraction_max 0.996
_diffrn_reflns_theta_full 67.213
_diffrn_reflns_theta_max 67.213
_diffrn_reflns_theta_min 4.292
_exptl_absorpt_coefficient_mu 3.749
_exptl_absorpt_correction_T_max 1.0
_exptl_absorpt_correction_T_min 0.73367
_exptl_absorpt_correction_type multi-scan
_exptl_absorpt_process_details
;
CrysAlisPro 1.171.38.46 (Rigaku Oxford Diffraction, 2015)
Empirical absorption correction using spherical harmonics,
 implemented in SCALE3 ABSPACK scaling algorithm.
;
_exptl_crystal_colour 'pale green'
_exptl_crystal_density_diffrn 1.547
_exptl_crystal_description plate
_exptl_crystal_F_000 2128
_exptl_crystal_size_max 0.240
_exptl_crystal_size_mid 0.110
_exptl_crystal_size_min 0.030
_refine_diff_density_max 1.339
_refine_diff_density_min -0.360
_refine_diff_density_rms 0.079
_refine_ls_extinction_method none
_refine_ls_goodness_of_fit_ref 1.002
_refine_ls_hydrogen_treatment constr
_refine_ls_matrix_type full
_refine_ls_number_parameters 267
_refine_ls_number_reflns 3977
_refine_ls_number_restraints 0
_refine_ls_restrained_S_all 1.002
_refine_ls_R_factor_all 0.0463
_refine_ls_R_factor_gt 0.0403
_refine_ls_shift/su_max 0.001
_refine_ls_shift/su_mean 0.000
_refine_ls_structure_factor_coef Fsqd
_refine_ls_weighting_details 'w=1/[\s^2^(Fo^2^)+(0.0800P)^2^+5.0000P] where P=(Fo^2^+2Fc^2^)/3'
_refine_ls_weighting_scheme calc
_refine_ls_wR_factor_gt 0.1127
_refine_ls_wR_factor_ref 0.1179
_reflns_Friedel_coverage 0.000
_reflns_number_gt 3441
_reflns_number_total 3977
_reflns_threshold_expression 'I > 2\s(I)'
_cod_data_source_file d0dt03957h2.cif
_cod_data_source_block kk146
_cod_depositor_comments 'Adding full bibliography for 7706482--7706484.cif.'
_cod_original_sg_symbol_H-M 'C 2/c'
_cod_database_code 7706484
_shelx_shelxl_version_number 2017/1
_shelx_space_group_comment
;
The symmetry employed for this shelxl refinement is uniquely defined
by the following loop, which should always be used as a source of
symmetry information in preference to the above space-group names.
They are only intended as comments.
;
_shelx_estimated_absorpt_t_min 0.466
_shelx_estimated_absorpt_t_max 0.896
_platon_squeeze_void_probe_radius 1.20

loop_
_space_group_symop_operation_xyz
'x, y, z'
'-x, y, -z+1/2'
'x+1/2, y+1/2, z'
'-x+1/2, y+1/2, -z+1/2'
'-x, -y, -z'
'x, -y, z-1/2'
'-x+1/2, -y+1/2, -z'
'x+1/2, -y+1/2, z-1/2'

loop_
_atom_site_label
_atom_site_type_symbol
_atom_site_fract_x
_atom_site_fract_y
_atom_site_fract_z
_atom_site_U_iso_or_equiv
_atom_site_adp_type
_atom_site_occupancy
_atom_site_site_symmetry_order
_atom_site_calc_flag
_atom_site_refinement_flags_posn
_atom_site_refinement_flags_adp
_atom_site_refinement_flags_occupancy
_atom_site_disorder_assembly
_atom_site_disorder_group
Zn1 Zn 0.23324(2) 0.61326(3) 0.60642(2) 0.03500(15) Uani 1 1 d . . . . .
Ni1 Ni 0.17872(3) 0.70169(4) 0.46963(2) 0.03371(16) Uani 1 1 d . . . . .
Cl1 Cl 0.17636(5) 0.64522(6) 0.69962(3) 0.0443(2) Uani 1 1 d . . . . .
O1 O 0.21971(11) 0.77715(17) 0.55554(9) 0.0327(4) Uani 1 1 d . . . . .
C1 C 0.18563(18) 0.8780(3) 0.58099(15) 0.0405(7) Uani 1 1 d . . . . .
H1A H 0.141398 0.852167 0.596871 0.061 Uiso 1 1 calc R U . . .
H1B H 0.178831 0.939364 0.546944 0.061 Uiso 1 1 calc R U . . .
H1C H 0.212885 0.912789 0.616912 0.061 Uiso 1 1 calc R U . . .
O11 O 0.19562(11) 0.54874(17) 0.52181(9) 0.0362(5) Uani 1 1 d . . . . .
C11 C 0.17970(16) 0.4357(3) 0.50684(14) 0.0342(6) Uani 1 1 d . . . . .
O12 O 0.20954(13) 0.39250(19) 0.61423(10) 0.0416(5) Uani 1 1 d . . . . .
C12 C 0.18647(17) 0.3462(3) 0.55578(14) 0.0382(7) Uani 1 1 d . . . . .
C13 C 0.17207(18) 0.2258(3) 0.54389(16) 0.0422(7) Uani 1 1 d . . . . .
H13 H 0.177387 0.167362 0.577614 0.051 Uiso 1 1 calc R U . . .
C14 C 0.14965(19) 0.1899(3) 0.48211(17) 0.0453(8) Uani 1 1 d . . . . .
H14 H 0.139780 0.106700 0.473563 0.054 Uiso 1 1 calc R U . . .
C15 C 0.14187(18) 0.2740(3) 0.43398(15) 0.0418(7) Uani 1 1 d . . . . .
H15 H 0.126482 0.248505 0.392055 0.050 Uiso 1 1 calc R U . . .
N16 N 0.15312(15) 0.5956(2) 0.38926(12) 0.0412(6) Uani 1 1 d . . . . .
C16 C 0.15621(16) 0.3986(3) 0.44500(15) 0.0371(6) Uani 1 1 d . . . . .
O21 O 0.32949(11) 0.64064(18) 0.58122(9) 0.0358(4) Uani 1 1 d . . . . .
C21 C 0.38670(17) 0.5867(3) 0.60178(14) 0.0380(7) Uani 1 1 d . . . . .
O22 O 0.32418(13) 0.5132(2) 0.68788(10) 0.0466(5) Uani 1 1 d . . . . .
C22 C 0.38514(18) 0.5118(3) 0.65744(14) 0.0404(7) Uani 1 1 d . . . . .
C23 C 0.4414(2) 0.4449(3) 0.67777(15) 0.0483(8) Uani 1 1 d . . . . .
H23 H 0.438892 0.393478 0.714677 0.058 Uiso 1 1 calc R U . . .
C24 C 0.5014(2) 0.4527(3) 0.64443(17) 0.0516(8) Uani 1 1 d . . . . .
H24 H 0.539265 0.403301 0.656684 0.062 Uiso 1 1 calc R U . . .
C25 C 0.50582(19) 0.5330(3) 0.59322(16) 0.0489(8) Uani 1 1 d . . . . .
H25 H 0.547765 0.541276 0.571865 0.059 Uiso 1 1 calc R U . . .
N26 N 0.42054(14) 0.7764(2) 0.50137(12) 0.0410(6) Uani 1 1 d . . . . .
C26 C 0.44953(18) 0.6031(3) 0.57185(15) 0.0427(7) Uani 1 1 d . . . . .
C121 C 0.2113(2) 0.3110(3) 0.66808(16) 0.0505(8) Uani 1 1 d . . . . .
H12A H 0.223933 0.355709 0.707718 0.076 Uiso 1 1 calc R U . . .
H12B H 0.244807 0.246851 0.660706 0.076 Uiso 1 1 calc R U . . .
H12C H 0.166275 0.274294 0.672807 0.076 Uiso 1 1 calc R U . . .
C161 C 0.14693(18) 0.4797(3) 0.38995(14) 0.0427(7) Uani 1 1 d . . . . .
H161 H 0.134841 0.442476 0.349684 0.051 Uiso 1 1 calc R U . . .
C162 C 0.1416(3) 0.6549(3) 0.32653(16) 0.0595(10) Uani 1 1 d . . . . .
H16A H 0.181857 0.702222 0.315585 0.089 Uiso 1 1 calc R U . . .
H16B H 0.102173 0.709134 0.328837 0.089 Uiso 1 1 calc R U . . .
H16C H 0.132861 0.593023 0.293077 0.089 Uiso 1 1 calc R U . . .
C221 C 0.3261(2) 0.4889(3) 0.75636(16) 0.0535(9) Uani 1 1 d . . . . .
H22A H 0.282386 0.510936 0.774731 0.080 Uiso 1 1 calc R U . . .
H22B H 0.362455 0.536895 0.777364 0.080 Uiso 1 1 calc R U . . .
H22C H 0.334857 0.402111 0.763716 0.080 Uiso 1 1 calc R U . . .
C261 C 0.46191(18) 0.6932(3) 0.52208(16) 0.0442(7) Uani 1 1 d . . . . .
H261 H 0.505145 0.690607 0.502679 0.053 Uiso 1 1 calc R U . . .
C262 C 0.4471(2) 0.8601(4) 0.45299(18) 0.0529(9) Uani 1 1 d . . . . .
H26A H 0.444088 0.943732 0.469089 0.079 Uiso 1 1 calc R U . . .
H26B H 0.420271 0.852427 0.412425 0.079 Uiso 1 1 calc R U . . .
H26C H 0.494700 0.840118 0.445051 0.079 Uiso 1 1 calc R U . . .

loop_
_atom_site_aniso_label
_atom_site_aniso_U_11
_atom_site_aniso_U_22
_atom_site_aniso_U_33
_atom_site_aniso_U_23
_atom_site_aniso_U_13
_atom_site_aniso_U_12
Zn1 0.0538(3) 0.0297(2) 0.0216(2) 0.00064(14) 0.00298(16) -0.00346(15)
Ni1 0.0509(3) 0.0278(3) 0.0225(3) 0.00052(18) 0.0018(2) -0.00305(19)
Cl1 0.0780(6) 0.0321(4) 0.0231(3) 0.0014(3) 0.0038(3) -0.0031(3)
O1 0.0498(12) 0.0262(9) 0.0222(9) 0.0016(7) 0.0049(8) -0.0016(8)
C1 0.060(2) 0.0311(14) 0.0301(14) 0.0002(12) 0.0024(13) 0.0038(13)
O11 0.0586(13) 0.0265(10) 0.0235(9) -0.0005(7) 0.0009(9) -0.0060(9)
C11 0.0439(16) 0.0305(14) 0.0284(13) -0.0028(11) 0.0054(12) -0.0029(11)
O12 0.0652(14) 0.0328(11) 0.0269(10) 0.0027(8) 0.0021(9) -0.0042(9)
C12 0.0494(18) 0.0358(15) 0.0296(14) -0.0022(12) 0.0063(12) -0.0011(13)
C13 0.0579(19) 0.0298(14) 0.0392(16) 0.0012(13) 0.0068(14) -0.0013(13)
C14 0.058(2) 0.0312(15) 0.0473(18) -0.0082(13) 0.0083(15) -0.0067(13)
C15 0.0545(19) 0.0356(15) 0.0356(15) -0.0083(13) 0.0039(13) -0.0044(13)
N16 0.0634(17) 0.0359(14) 0.0243(12) -0.0026(10) 0.0011(11) -0.0039(12)
C16 0.0474(17) 0.0317(15) 0.0323(14) -0.0032(12) 0.0044(12) -0.0027(12)
O21 0.0471(12) 0.0343(10) 0.0260(9) 0.0046(8) 0.0017(8) -0.0029(9)
C21 0.0520(18) 0.0345(14) 0.0273(13) -0.0037(12) -0.0025(12) 0.0020(13)
O22 0.0614(15) 0.0501(13) 0.0283(10) 0.0077(9) -0.0003(10) 0.0014(11)
C22 0.0561(19) 0.0372(16) 0.0277(14) -0.0025(12) -0.0032(13) -0.0012(13)
C23 0.068(2) 0.0459(18) 0.0303(14) 0.0030(14) -0.0078(15) 0.0052(16)
C24 0.061(2) 0.054(2) 0.0389(17) -0.0011(15) -0.0080(15) 0.0107(16)
C25 0.053(2) 0.0548(19) 0.0384(17) -0.0061(15) -0.0038(14) 0.0048(15)
N26 0.0508(15) 0.0408(14) 0.0318(12) -0.0026(11) 0.0049(11) -0.0034(12)
C26 0.057(2) 0.0405(17) 0.0308(15) -0.0039(13) -0.0028(14) -0.0007(14)
C121 0.076(2) 0.0432(18) 0.0323(16) 0.0099(14) 0.0023(15) -0.0041(16)
C161 0.061(2) 0.0405(17) 0.0265(14) -0.0071(12) 0.0006(13) -0.0071(14)
C162 0.107(3) 0.0444(19) 0.0260(15) -0.0023(14) -0.0079(17) -0.0070(19)
C221 0.077(3) 0.053(2) 0.0307(16) 0.0097(14) 0.0011(16) 0.0012(17)
C261 0.0504(19) 0.0482(18) 0.0341(15) -0.0030(14) 0.0019(13) -0.0020(14)
C262 0.056(2) 0.055(2) 0.049(2) 0.0067(16) 0.0089(16) -0.0047(16)

loop_
_atom_type_symbol
_atom_type_description
_atom_type_scat_dispersion_real
_atom_type_scat_dispersion_imag
_atom_type_scat_source
C C 0.0181 0.0091 'International Tables Vol C Tables 4.2.6.8 and 6.1.1.4'
H H 0.0000 0.0000 'International Tables Vol C Tables 4.2.6.8 and 6.1.1.4'
N N 0.0311 0.0180 'International Tables Vol C Tables 4.2.6.8 and 6.1.1.4'
O O 0.0492 0.0322 'International Tables Vol C Tables 4.2.6.8 and 6.1.1.4'
Cl Cl 0.3639 0.7018 'International Tables Vol C Tables 4.2.6.8 and 6.1.1.4'
Ni Ni -3.0029 0.5091 'International Tables Vol C Tables 4.2.6.8 and 6.1.1.4'
Zn Zn -1.5491 0.6778 'International Tables Vol C Tables 4.2.6.8 and 6.1.1.4'

loop_
_geom_angle_atom_site_label_1
_geom_angle_atom_site_label_2
_geom_angle_atom_site_label_3
_geom_angle
_geom_angle_site_symmetry_1
_geom_angle_site_symmetry_3
_geom_angle_publ_flag
O21 Zn1 O11 99.04(9) . . ?
O21 Zn1 O1 81.32(8) . . ?
O11 Zn1 O1 80.23(8) . . ?
O21 Zn1 Cl1 133.36(6) . . ?
O11 Zn1 Cl1 127.59(7) . . ?
O1 Zn1 Cl1 103.33(6) . . ?
O21 Zn1 O12 110.21(8) . . ?
O11 Zn1 O12 69.17(7) . . ?
O1 Zn1 O12 148.45(8) . . ?
Cl1 Zn1 O12 89.93(5) . . ?
O11 Ni1 O21 174.91(9) . 7_566 ?
O11 Ni1 N26 94.94(10) . 7_566 ?
O21 Ni1 N26 89.26(10) 7_566 7_566 ?
O11 Ni1 N16 89.42(9) . . ?
O21 Ni1 N16 93.08(9) 7_566 . ?
N26 Ni1 N16 94.90(11) 7_566 . ?
O11 Ni1 O1 94.59(8) . 7_566 ?
O21 Ni1 O1 80.80(8) 7_566 7_566 ?
N26 Ni1 O1 166.71(10) 7_566 7_566 ?
N16 Ni1 O1 94.43(10) . 7_566 ?
O11 Ni1 O1 79.96(7) . . ?
O21 Ni1 O1 96.98(8) 7_566 . ?
N26 Ni1 O1 93.11(9) 7_566 . ?
N16 Ni1 O1 167.21(10) . . ?
O1 Ni1 O1 79.47(8) 7_566 . ?
C1 O1 Ni1 118.29(18) . 7_566 ?
C1 O1 Ni1 116.82(18) . . ?
Ni1 O1 Ni1 100.53(8) 7_566 . ?
C1 O1 Zn1 123.13(16) . . ?
Ni1 O1 Zn1 96.34(8) 7_566 . ?
Ni1 O1 Zn1 97.06(8) . . ?
O1 C1 H1A 109.5 . . ?
O1 C1 H1B 109.5 . . ?
H1A C1 H1B 109.5 . . ?
O1 C1 H1C 109.5 . . ?
H1A C1 H1C 109.5 . . ?
H1B C1 H1C 109.5 . . ?
C11 O11 Zn1 128.15(18) . . ?
C11 O11 Ni1 128.81(18) . . ?
Zn1 O11 Ni1 102.73(8) . . ?
O11 C11 C16 123.9(3) . . ?
O11 C11 C12 118.2(3) . . ?
C16 C11 C12 117.9(3) . . ?
C12 O12 C121 116.7(2) . . ?
C12 O12 Zn1 111.36(17) . . ?
C121 O12 Zn1 131.73(19) . . ?
O12 C12 C13 125.1(3) . . ?
O12 C12 C11 113.0(3) . . ?
C13 C12 C11 121.9(3) . . ?
C12 C13 C14 119.6(3) . . ?
C12 C13 H13 120.2 . . ?
C14 C13 H13 120.2 . . ?
C15 C14 C13 120.0(3) . . ?
C15 C14 H14 120.0 . . ?
C13 C14 H14 120.0 . . ?
C14 C15 C16 121.5(3) . . ?
C14 C15 H15 119.3 . . ?
C16 C15 H15 119.3 . . ?
C161 N16 C162 116.2(3) . . ?
C161 N16 Ni1 124.8(2) . . ?
C162 N16 Ni1 118.9(2) . . ?
C11 C16 C15 119.1(3) . . ?
C11 C16 C161 124.2(3) . . ?
C15 C16 C161 116.7(3) . . ?
C21 O21 Zn1 130.42(19) . . ?
C21 O21 Ni1 126.85(19) . 7_566 ?
Zn1 O21 Ni1 101.54(10) . 7_566 ?
O21 C21 C26 123.2(3) . . ?
O21 C21 C22 118.8(3) . . ?
C26 C21 C22 118.0(3) . . ?
C22 O22 C221 116.6(3) . . ?
O22 C22 C23 124.8(3) . . ?
O22 C22 C21 113.8(3) . . ?
C23 C22 C21 121.3(3) . . ?
C24 C23 C22 120.2(3) . . ?
C24 C23 H23 119.9 . . ?
C22 C23 H23 119.9 . . ?
C25 C24 C23 119.4(3) . . ?
C25 C24 H24 120.3 . . ?
C23 C24 H24 120.3 . . ?
C24 C25 C26 121.6(3) . . ?
C24 C25 H25 119.2 . . ?
C26 C25 H25 119.2 . . ?
C261 N26 C262 116.0(3) . . ?
C261 N26 Ni1 125.4(2) . 7_566 ?
C262 N26 Ni1 118.7(2) . 7_566 ?
C21 C26 C25 119.0(3) . . ?
C21 C26 C261 124.3(3) . . ?
C25 C26 C261 116.6(3) . . ?
O12 C121 H12A 109.5 . . ?
O12 C121 H12B 109.5 . . ?
H12A C121 H12B 109.5 . . ?
O12 C121 H12C 109.5 . . ?
H12A C121 H12C 109.5 . . ?
H12B C121 H12C 109.5 . . ?
N16 C161 C16 127.6(3) . . ?
N16 C161 H161 116.2 . . ?
C16 C161 H161 116.2 . . ?
N16 C162 H16A 109.5 . . ?
N16 C162 H16B 109.5 . . ?
H16A C162 H16B 109.5 . . ?
N16 C162 H16C 109.5 . . ?
H16A C162 H16C 109.5 . . ?
H16B C162 H16C 109.5 . . ?
O22 C221 H22A 109.5 . . ?
O22 C221 H22B 109.5 . . ?
H22A C221 H22B 109.5 . . ?
O22 C221 H22C 109.5 . . ?
H22A C221 H22C 109.5 . . ?
H22B C221 H22C 109.5 . . ?
N26 C261 C26 127.0(3) . . ?
N26 C261 H261 116.5 . . ?
C26 C261 H261 116.5 . . ?
N26 C262 H26A 109.5 . . ?
N26 C262 H26B 109.5 . . ?
H26A C262 H26B 109.5 . . ?
N26 C262 H26C 109.5 . . ?
H26A C262 H26C 109.5 . . ?
H26B C262 H26C 109.5 . . ?

loop_
_geom_bond_atom_site_label_1
_geom_bond_atom_site_label_2
_geom_bond_distance
_geom_bond_site_symmetry_2
_geom_bond_publ_flag
Zn1 O21 2.000(2) . ?
Zn1 O11 2.0053(19) . ?
Zn1 O1 2.0980(18) . ?
Zn1 Cl1 2.2763(8) . ?
Zn1 O12 2.477(2) . ?
Ni1 O11 2.019(2) . ?
Ni1 O21 2.030(2) 7_566 ?
Ni1 N26 2.072(3) 7_566 ?
Ni1 N16 2.077(3) . ?
Ni1 O1 2.091(2) 7_566 ?
Ni1 O1 2.097(2) . ?
O1 C1 1.404(4) . ?
C1 H1A 0.9800 . ?
C1 H1B 0.9800 . ?
C1 H1C 0.9800 . ?
O11 C11 1.317(4) . ?
C11 C16 1.404(4) . ?
C11 C12 1.412(4) . ?
O12 C12 1.373(4) . ?
O12 C121 1.426(4) . ?
C12 C13 1.375(5) . ?
C13 C14 1.393(5) . ?
C13 H13 0.9500 . ?
C14 C15 1.362(5) . ?
C14 H14 0.9500 . ?
C15 C16 1.416(4) . ?
C15 H15 0.9500 . ?
N16 C161 1.279(4) . ?
N16 C162 1.460(4) . ?
C16 C161 1.451(5) . ?
O21 C21 1.331(4) . ?
C21 C26 1.408(5) . ?
C21 C22 1.413(4) . ?
O22 C22 1.368(4) . ?
O22 C221 1.436(4) . ?
C22 C23 1.385(5) . ?
C23 C24 1.385(6) . ?
C23 H23 0.9500 . ?
C24 C25 1.380(5) . ?
C24 H24 0.9500 . ?
C25 C26 1.409(5) . ?
C25 H25 0.9500 . ?
N26 C261 1.289(5) . ?
N26 C262 1.464(4) . ?
C26 C261 1.451(5) . ?
C121 H12A 0.9800 . ?
C121 H12B 0.9800 . ?
C121 H12C 0.9800 . ?
C161 H161 0.9500 . ?
C162 H16A 0.9800 . ?
C162 H16B 0.9800 . ?
C162 H16C 0.9800 . ?
C221 H22A 0.9800 . ?
C221 H22B 0.9800 . ?
C221 H22C 0.9800 . ?
C261 H261 0.9500 . ?
C262 H26A 0.9800 . ?
C262 H26B 0.9800 . ?
C262 H26C 0.9800 . ?

loop_
_geom_hbond_atom_site_label_D
_geom_hbond_atom_site_label_H
_geom_hbond_atom_site_label_A
_geom_hbond_distance_DH
_geom_hbond_distance_HA
_geom_hbond_distance_DA
_geom_hbond_angle_DHA
_geom_hbond_site_symmetry_A
_geom_hbond_publ_flag
C1 H1C N16 0.98 2.64 3.228(5) 118.4 7_566 yes
C121 H12A O22 0.98 2.66 3.161(5) 111.8 . yes
C221 H22A Cl1 0.98 2.96 3.580(4) 122.4 . yes
C221 H22C Cl1 0.98 2.93 3.886(4) 164.3 4_546 yes
C262 H26B Cl1 0.98 2.95 3.922(4) 170.8 7_566 yes

loop_
_geom_torsion_atom_site_label_1
_geom_torsion_atom_site_label_2
_geom_torsion_atom_site_label_3
_geom_torsion_atom_site_label_4
_geom_torsion
_geom_torsion_site_symmetry_1
_geom_torsion_site_symmetry_2
_geom_torsion_site_symmetry_3
_geom_torsion_site_symmetry_4
_geom_torsion_publ_flag
Zn1 O11 C11 C16 -177.2(2) . . . . ?
Ni1 O11 C11 C16 10.4(4) . . . . ?
Zn1 O11 C11 C12 2.9(4) . . . . ?
Ni1 O11 C11 C12 -169.5(2) . . . . ?
C121 O12 C12 C13 -7.3(5) . . . . ?
Zn1 O12 C12 C13 176.8(3) . . . . ?
C121 O12 C12 C11 173.8(3) . . . . ?
Zn1 O12 C12 C11 -2.1(3) . . . . ?
O11 C11 C12 O12 0.1(4) . . . . ?
C16 C11 C12 O12 -179.8(3) . . . . ?
O11 C11 C12 C13 -178.8(3) . . . . ?
C16 C11 C12 C13 1.3(5) . . . . ?
O12 C12 C13 C14 -179.3(3) . . . . ?
C11 C12 C13 C14 -0.5(5) . . . . ?
C12 C13 C14 C15 -0.2(5) . . . . ?
C13 C14 C15 C16 0.1(5) . . . . ?
O11 C11 C16 C15 178.8(3) . . . . ?
C12 C11 C16 C15 -1.4(4) . . . . ?
O11 C11 C16 C161 0.4(5) . . . . ?
C12 C11 C16 C161 -179.8(3) . . . . ?
C14 C15 C16 C11 0.7(5) . . . . ?
C14 C15 C16 C161 179.2(3) . . . . ?
Zn1 O21 C21 C26 169.7(2) . . . . ?
Ni1 O21 C21 C26 -25.2(4) 7_566 . . . ?
Zn1 O21 C21 C22 -12.2(4) . . . . ?
Ni1 O21 C21 C22 153.0(2) 7_566 . . . ?
C221 O22 C22 C23 27.3(4) . . . . ?
C221 O22 C22 C21 -152.4(3) . . . . ?
O21 C21 C22 O22 -6.0(4) . . . . ?
C26 C21 C22 O22 172.3(3) . . . . ?
O21 C21 C22 C23 174.2(3) . . . . ?
C26 C21 C22 C23 -7.5(4) . . . . ?
O22 C22 C23 C24 -178.1(3) . . . . ?
C21 C22 C23 C24 1.6(5) . . . . ?
C22 C23 C24 C25 3.8(5) . . . . ?
C23 C24 C25 C26 -3.2(5) . . . . ?
O21 C21 C26 C25 -173.9(3) . . . . ?
C22 C21 C26 C25 7.9(4) . . . . ?
O21 C21 C26 C261 9.7(5) . . . . ?
C22 C21 C26 C261 -168.5(3) . . . . ?
C24 C25 C26 C21 -2.7(5) . . . . ?
C24 C25 C26 C261 173.9(3) . . . . ?
C162 N16 C161 C16 179.3(4) . . . . ?
Ni1 N16 C161 C16 -0.2(5) . . . . ?
C11 C16 C161 N16 -5.7(6) . . . . ?
C15 C16 C161 N16 175.9(3) . . . . ?
C262 N26 C261 C26 176.9(3) . . . . ?
Ni1 N26 C261 C26 -3.7(5) 7_566 . . . ?
C21 C26 C261 N26 5.7(5) . . . . ?
C25 C26 C261 N26 -170.8(3) . . . . ?

loop_
_platon_squeeze_void_nr
_platon_squeeze_void_average_x
_platon_squeeze_void_average_y
_platon_squeeze_void_average_z
_platon_squeeze_void_volume
_platon_squeeze_void_count_electrons
_platon_squeeze_void_content
1 0.500 0.059 0.250 166 27 ' '
2 0.500 -0.060 0.750 167 27 ' '
3 0.000 0.440 0.750 167 27 ' '
4 0.000 0.559 0.250 166 27 ' '
